data_7202936
loop_
_publ_author_name
'Benson, Ronald E.'
'Ellis, Carol A.'
'Lewis, Clairissa E.'
'Tiekink, Edward R.T.'

_publ_section_title
;
 3D-, 2D- and 1D-supramolecular structures of {Zn[S2CN(CH2CH2OH)R]2}2
 and their {Zn[S2CN(CH2CH2OH)R]2}2(4,4&#x2032;-bipyridine) adducts for
 R = CH2CH2OH, Me or Et: polymorphism and pseudo-polymorphism
;
_journal_issue 10
_journal_name_full CrystEngComm
_journal_page_first 930
_journal_paper_doi 10.1039/b706442j
_journal_volume 9
_journal_year 2007
_chemical_formula_moiety 'C30 H48 N6 O4 S8 Zn2'
_chemical_formula_sum 'C30 H48 N6 O4 S8 Zn2'
_chemical_formula_weight 943.96
_chemical_name_systematic
;
?
;
_space_group_IT_number 2
_symmetry_cell_setting triclinic
_symmetry_space_group_name_Hall '-P 1'
_symmetry_space_group_name_H-M 'P -1'
_atom_sites_solution_hydrogens geom
_atom_sites_solution_primary direct
_atom_sites_solution_secondary difmap
_audit_creation_method SHELXL-97
_cell_angle_alpha 104.546(7)
_cell_angle_beta 107.095(15)
_cell_angle_gamma 92.740(8)
_cell_formula_units_Z 2
_cell_length_a 11.074(6)
_cell_length_b 13.249(5)
_cell_length_c 15.350(6)
_cell_measurement_reflns_used 1442
_cell_measurement_temperature 173(2)
_cell_measurement_theta_max 30.3
_cell_measurement_theta_min 3.1
_cell_volume 2065.6(16)
_computing_cell_refinement CrystalClear
_computing_data_collection 'CrystalClear (Rigaku, 2005)'
_computing_data_reduction CrystalClear
_computing_molecular_graphics 'ORTEPII (Johnson, 1976) & DIAMOND (Crystal Impact, 2006)'
_computing_publication_material SHELXL97
_computing_structure_refinement 'SHELXL97 (Sheldrick, 1997)'
_computing_structure_solution 'PATTY in DIRDIF92 (Beurskens et al., 1992)'
_diffrn_ambient_temperature 173(2)
_diffrn_measured_fraction_theta_full 0.995
_diffrn_measured_fraction_theta_max 0.995
_diffrn_measurement_device_type AFC12\K/SATURN724
_diffrn_measurement_method \w
_diffrn_radiation_monochromator graphite
_diffrn_radiation_source 'fine-focus sealed tube'
_diffrn_radiation_type MoK\a
_diffrn_radiation_wavelength 0.71070
_diffrn_reflns_av_R_equivalents 0.037
_diffrn_reflns_av_sigmaI/netI 0.029
_diffrn_reflns_limit_h_max 14
_diffrn_reflns_limit_h_min -14
_diffrn_reflns_limit_k_max 17
_diffrn_reflns_limit_k_min -17
_diffrn_reflns_limit_l_max 17
_diffrn_reflns_limit_l_min -19
_diffrn_reflns_number 43962
_diffrn_reflns_theta_full 27.5
_diffrn_reflns_theta_max 27.5
_diffrn_reflns_theta_min 2.8
_diffrn_standards_decay_% '< 1'
_diffrn_standards_interval_count 0
_diffrn_standards_number 0
_exptl_absorpt_coefficient_mu 1.607
_exptl_absorpt_correction_T_max 1
_exptl_absorpt_correction_T_min 0.702
_exptl_absorpt_correction_type multi-scan
_exptl_absorpt_process_details 'ABSCOR (Higashi, 1995)'
_exptl_crystal_colour yellow
_exptl_crystal_density_diffrn 1.518
_exptl_crystal_density_method 'not measured'
_exptl_crystal_description block
_exptl_crystal_F_000 980
_exptl_crystal_size_max 0.20
_exptl_crystal_size_mid 0.14
_exptl_crystal_size_min 0.05
_refine_diff_density_max 1.47
_refine_diff_density_min -0.96
_refine_diff_density_rms 0.101
_refine_ls_extinction_method none
_refine_ls_goodness_of_fit_ref 1.10
_refine_ls_hydrogen_treatment constr
_refine_ls_matrix_type full
_refine_ls_number_parameters 451
_refine_ls_number_reflns 9411
_refine_ls_number_restraints 4
_refine_ls_restrained_S_all 1.10
_refine_ls_R_factor_all 0.064
_refine_ls_R_factor_gt 0.059
_refine_ls_shift/su_max 0.001
_refine_ls_shift/su_mean 0.000
_refine_ls_structure_factor_coef Fsqd
_refine_ls_weighting_details 'calc w=1/[\s^2^(Fo^2^)+(0.0882P)^2^+2.5657P] where P=(Fo^2^+2Fc^2^)/3'
_refine_ls_weighting_scheme calc
_refine_ls_wR_factor_gt 0.162
_refine_ls_wR_factor_ref 0.168
_reflns_number_gt 8729
_reflns_number_total 9411
_reflns_threshold_expression I>2\s(I)
_cod_data_source_file b706442j.txt
_cod_data_source_block (5)
_cod_original_cell_volume 2065.5(15)
_cod_original_sg_symbol_Hall '-P 1 '
_cod_database_code 7202936

loop_
_symmetry_equiv_pos_as_xyz
'x, y, z'
'-x, -y, -z'

loop_
_atom_site_label
_atom_site_type_symbol
_atom_site_fract_x
_atom_site_fract_y
_atom_site_fract_z
_atom_site_U_iso_or_equiv
_atom_site_adp_type
_atom_site_occupancy
_atom_site_symmetry_multiplicity
_atom_site_calc_flag
_atom_site_refinement_flags
_atom_site_disorder_assembly
_atom_site_disorder_group
Zn1 Zn 0.40370(4) 0.72052(3) 0.55437(3) 0.03438(13) Uani 1 1 d . . .
Zn2 Zn 0.63665(4) 0.24286(3) -0.07473(3) 0.03441(13) Uani 1 1 d . . .
S1 S 0.48523(8) 0.89867(7) 0.59924(6) 0.0350(2) Uani 1 1 d . . .
S2 S 0.63266(8) 0.73931(7) 0.66754(7) 0.0360(2) Uani 1 1 d . . .
S3 S 0.28323(8) 0.61902(7) 0.61367(7) 0.0367(2) Uani 1 1 d . . .
S4 S 0.16429(8) 0.73715(7) 0.47954(6) 0.0351(2) Uani 1 1 d . . .
S5 S 0.54742(9) 0.06668(7) -0.09639(7) 0.0403(2) Uani 1 1 d . . .
S6 S 0.43465(11) 0.20619(8) -0.20986(7) 0.0479(3) Uani 1 1 d . . .
S7 S 0.75485(9) 0.35179(8) -0.13263(7) 0.0419(2) Uani 1 1 d . . .
S8 S 0.87067(9) 0.24275(8) 0.00968(7) 0.0419(2) Uani 1 1 d . . .
O1 O 0.8412(3) 1.04160(10) 0.6122(2) 0.0616(8) Uani 1 1 d D . .
H1O H 0.8278 0.9775 0.5822 0.092 Uiso 1 1 d D . .
O2 O -0.1790 0.8350 0.4998 0.0618(8) Uani 1 1 d D . .
H2O H -0.1566 0.8563 0.4590 0.093 Uiso 1 1 d D . .
O3 O 0.07225(15) 0.1249(3) -0.3692(3) 0.0781(12) Uani 1 1 d D . .
H3O H -0.0025 0.0951 -0.3839 0.117 Uiso 1 1 d D . .
O4 O 1.1122(5) 0.3372(2) -0.2324(3) 0.1176(18) Uani 1 1 d D . .
H4O H 1.0899 0.2783 -0.2732 0.176 Uiso 1 1 d D . .
N1 N 0.7219(3) 0.9442(2) 0.7200(2) 0.0326(6) Uani 1 1 d . . .
N2 N 0.0343(3) 0.6391(2) 0.5629(2) 0.0351(6) Uani 1 1 d . . .
N3 N 0.3323(3) 0.0092(3) -0.2414(2) 0.0446(8) Uani 1 1 d . . .
N4 N 1.0048(3) 0.3580(3) -0.0590(2) 0.0401(7) Uani 1 1 d . . .
N5 N 0.4365(3) 0.6388(2) 0.4317(2) 0.0336(6) Uani 1 1 d . . .
N6 N 0.5854(3) 0.3362(2) 0.0363(2) 0.0340(6) Uani 1 1 d . . .
C1 C 0.6253(3) 0.8690(3) 0.6689(2) 0.0295(6) Uani 1 1 d . . .
C2 C 0.7145(4) 1.0551(3) 0.7198(3) 0.0371(7) Uani 1 1 d . . .
H2A H 0.7809 1.1006 0.7766 0.045 Uiso 1 1 calc R . .
H2B H 0.6305 1.0734 0.7244 0.045 Uiso 1 1 calc R . .
C3 C 0.7321(4) 1.0775(3) 0.6321(3) 0.0479(9) Uani 1 1 d . . .
H3A H 0.6560 1.0436 0.5770 0.058 Uiso 1 1 calc R . .
H3B H 0.7378 1.1543 0.6404 0.058 Uiso 1 1 calc R . .
C4 C 0.8407(3) 0.9219(3) 0.7830(3) 0.0398(8) Uani 1 1 d . . .
H4A H 0.9137 0.9690 0.7841 0.048 Uiso 1 1 calc R . .
H4B H 0.8541 0.8485 0.7574 0.048 Uiso 1 1 calc R . .
C5 C 0.8367(5) 0.9377(4) 0.8836(3) 0.0570(11) Uani 1 1 d . . .
H5A H 0.9168 0.9222 0.9230 0.085 Uiso 1 1 calc R . .
H5B H 0.7654 0.8903 0.8829 0.085 Uiso 1 1 calc R . .
H5C H 0.8252 1.0107 0.9097 0.085 Uiso 1 1 calc R . .
C6 C 0.1482(3) 0.6627(3) 0.5530(2) 0.0301(6) Uani 1 1 d . . .
C7 C -0.0801(3) 0.6776(3) 0.5107(3) 0.0414(8) Uani 1 1 d . . .
H7A H -0.1569 0.6315 0.5045 0.050 Uiso 1 1 calc R . .
H7B H -0.0774 0.6736 0.4461 0.050 Uiso 1 1 calc R . .
C8 C -0.0902(4) 0.7897(4) 0.5598(3) 0.0514(10) Uani 1 1 d . . .
H8A H -0.1159 0.7907 0.6165 0.062 Uiso 1 1 calc R . .
H8B H -0.0055 0.8323 0.5814 0.062 Uiso 1 1 calc R . .
C9 C 0.0191(4) 0.5771(3) 0.6269(3) 0.0418(8) Uani 1 1 d . . .
H9A H 0.0933 0.5381 0.6407 0.050 Uiso 1 1 calc R . .
H9B H -0.0581 0.5248 0.5941 0.050 Uiso 1 1 calc R . .
C10 C 0.0079(8) 0.6424(4) 0.7193(4) 0.096(2) Uani 1 1 d . . .
H10A H -0.0022 0.5963 0.7584 0.144 Uiso 1 1 calc R . .
H10B H -0.0664 0.6802 0.7065 0.144 Uiso 1 1 calc R . .
H10C H 0.0851 0.6931 0.7533 0.144 Uiso 1 1 calc R . .
C11 C 0.4258(4) 0.0867(3) -0.1877(2) 0.0368(7) Uani 1 1 d . . .
C12 C 0.2405(4) 0.0230(3) -0.3261(3) 0.0500(10) Uani 1 1 d . . .
H12A H 0.2826 0.0661 -0.3557 0.060 Uiso 1 1 calc R . .
H12B H 0.2044 -0.0461 -0.3727 0.060 Uiso 1 1 calc R . .
C13 C 0.1395(5) 0.0757(4) -0.2980(4) 0.0607(12) Uani 1 1 d . . .
H13A H 0.0791 0.0238 -0.2901 0.073 Uiso 1 1 calc R . .
H13B H 0.1769 0.1297 -0.2363 0.073 Uiso 1 1 calc R . .
C14 C 0.3214(4) -0.0927(3) -0.2215(3) 0.0492(10) Uani 1 1 d . . .
H14A H 0.4078 -0.1108 -0.1950 0.059 Uiso 1 1 calc R . .
H14B H 0.2776 -0.1476 -0.2815 0.059 Uiso 1 1 calc R . .
C15 C 0.2480(5) -0.0921(4) -0.1518(4) 0.0580(11) Uani 1 1 d . . .
H15A H 0.2424 -0.1617 -0.1408 0.087 Uiso 1 1 calc R . .
H15B H 0.1620 -0.0752 -0.1781 0.087 Uiso 1 1 calc R . .
H15C H 0.2924 -0.0392 -0.0917 0.087 Uiso 1 1 calc R . .
C16 C 0.8909(3) 0.3213(3) -0.0598(2) 0.0348(7) Uani 1 1 d . . .
C17 C 1.0190(4) 0.4233(3) -0.1209(3) 0.0480(9) Uani 1 1 d . . .
H17A H 1.1047 0.4648 -0.0933 0.058 Uiso 1 1 calc R . .
H17B H 0.9556 0.4736 -0.1215 0.058 Uiso 1 1 calc R . .
C18 C 1.0025(6) 0.3630(5) -0.2208(3) 0.0670(14) Uani 1 1 d . . .
H18A H 0.9420 0.2982 -0.2384 0.080 Uiso 1 1 calc R . .
H18B H 0.9654 0.4060 -0.2638 0.080 Uiso 1 1 calc R . .
C19 C 1.1222(4) 0.3332(4) 0.0030(3) 0.0553(11) Uani 1 1 d . . .
H19A H 1.1049 0.3204 0.0594 0.066 Uiso 1 1 calc R . .
H19B H 1.1887 0.3948 0.0255 0.066 Uiso 1 1 calc R . .
C20 C 1.1721(6) 0.2385(6) -0.0455(4) 0.0843(18) Uani 1 1 d . . .
H20A H 1.2494 0.2257 -0.0008 0.126 Uiso 1 1 calc R . .
H20B H 1.1919 0.2515 -0.1002 0.126 Uiso 1 1 calc R . .
H20C H 1.1073 0.1769 -0.0670 0.126 Uiso 1 1 calc R . .
C21 C 0.5420(3) 0.6667(3) 0.4130(2) 0.0356(7) Uani 1 1 d . . .
H21 H 0.5983 0.7270 0.4552 0.043 Uiso 1 1 calc R . .
C22 C 0.5722(3) 0.6112(3) 0.3346(2) 0.0348(7) Uani 1 1 d . . .
H22 H 0.6482 0.6331 0.3239 0.042 Uiso 1 1 calc R . .
C23 C 0.4904(3) 0.5231(2) 0.2717(2) 0.0305(7) Uani 1 1 d . . .
C24 C 0.3793(3) 0.4964(3) 0.2907(2) 0.0339(7) Uani 1 1 d . . .
H24 H 0.3195 0.4381 0.2485 0.041 Uiso 1 1 calc R . .
C25 C 0.3567(3) 0.5549(3) 0.3706(3) 0.0359(7) Uani 1 1 d . . .
H25 H 0.2812 0.5349 0.3830 0.043 Uiso 1 1 calc R . .
C26 C 0.5218(3) 0.4592(3) 0.1890(2) 0.0312(7) Uani 1 1 d . . .
C27 C 0.5926(4) 0.5036(3) 0.1436(3) 0.0401(8) Uani 1 1 d . . .
H27 H 0.6211 0.5770 0.1642 0.048 Uiso 1 1 calc R . .
C28 C 0.6211(4) 0.4394(3) 0.0681(3) 0.0403(8) Uani 1 1 d . . .
H28 H 0.6688 0.4709 0.0372 0.048 Uiso 1 1 calc R . .
C29 C 0.5168(4) 0.2929(3) 0.0797(3) 0.0394(8) Uani 1 1 d . . .
H29 H 0.4902 0.2192 0.0576 0.047 Uiso 1 1 calc R . .
C30 C 0.4833(4) 0.3508(3) 0.1548(3) 0.0386(8) Uani 1 1 d . . .
H30 H 0.4341 0.3173 0.1834 0.046 Uiso 1 1 calc R . .

loop_
_atom_site_aniso_label
_atom_site_aniso_U_11
_atom_site_aniso_U_22
_atom_site_aniso_U_33
_atom_site_aniso_U_23
_atom_site_aniso_U_13
_atom_site_aniso_U_12
Zn1 0.0355(2) 0.0314(2) 0.0355(2) 0.00267(16) 0.01664(17) -0.00115(16)
Zn2 0.0350(2) 0.0327(2) 0.0344(2) 0.00247(16) 0.01590(17) -0.00016(16)
S1 0.0315(4) 0.0305(4) 0.0397(4) 0.0081(3) 0.0082(3) 0.0026(3)
S2 0.0366(4) 0.0321(4) 0.0415(5) 0.0129(3) 0.0132(4) 0.0047(3)
S3 0.0320(4) 0.0371(4) 0.0426(5) 0.0166(4) 0.0100(4) 0.0027(3)
S4 0.0327(4) 0.0401(5) 0.0360(4) 0.0142(4) 0.0127(3) 0.0052(3)
S5 0.0387(5) 0.0342(4) 0.0463(5) 0.0102(4) 0.0118(4) 0.0043(4)
S6 0.0532(6) 0.0360(5) 0.0456(5) 0.0145(4) 0.0018(4) -0.0080(4)
S7 0.0384(5) 0.0497(5) 0.0416(5) 0.0182(4) 0.0143(4) 0.0034(4)
S8 0.0368(5) 0.0485(5) 0.0466(5) 0.0200(4) 0.0165(4) 0.0050(4)
O1 0.0591(19) 0.0565(19) 0.081(2) 0.0230(17) 0.0363(17) 0.0059(15)
O2 0.0543(19) 0.063(2) 0.075(2) 0.0230(17) 0.0265(16) 0.0170(16)
O3 0.0426(18) 0.099(3) 0.110(3) 0.065(3) 0.0194(19) 0.0131(18)
O4 0.112(4) 0.115(4) 0.115(4) -0.010(3) 0.058(3) -0.001(3)
N1 0.0311(14) 0.0321(14) 0.0327(14) 0.0068(11) 0.0093(11) 0.0019(11)
N2 0.0327(14) 0.0323(15) 0.0402(15) 0.0060(12) 0.0155(12) 0.0005(11)
N3 0.053(2) 0.0352(16) 0.0371(16) 0.0086(13) 0.0047(14) -0.0072(14)
N4 0.0352(15) 0.0440(17) 0.0383(16) 0.0060(13) 0.0135(13) -0.0041(13)
N5 0.0351(15) 0.0323(14) 0.0353(14) 0.0051(11) 0.0174(12) 0.0041(11)
N6 0.0324(14) 0.0359(15) 0.0327(14) 0.0031(12) 0.0142(12) 0.0035(12)
C1 0.0302(16) 0.0323(16) 0.0268(14) 0.0060(12) 0.0124(12) 0.0036(13)
C2 0.0378(18) 0.0297(17) 0.0405(18) 0.0027(14) 0.0141(15) -0.0002(14)
C3 0.046(2) 0.044(2) 0.061(3) 0.0210(19) 0.0223(19) 0.0007(17)
C4 0.0312(17) 0.0407(19) 0.0428(19) 0.0084(16) 0.0073(15) 0.0054(14)
C5 0.059(3) 0.062(3) 0.041(2) 0.0080(19) 0.0066(19) 0.019(2)
C6 0.0293(15) 0.0280(15) 0.0303(15) 0.0032(12) 0.0099(12) 0.0006(12)
C7 0.0291(17) 0.044(2) 0.049(2) 0.0083(17) 0.0148(15) 0.0025(15)
C8 0.049(2) 0.051(2) 0.057(2) 0.013(2) 0.022(2) 0.0175(19)
C9 0.046(2) 0.0371(19) 0.045(2) 0.0093(16) 0.0218(17) -0.0041(16)
C10 0.196(8) 0.050(3) 0.050(3) 0.011(2) 0.057(4) 0.005(4)
C11 0.0423(19) 0.0319(17) 0.0318(16) 0.0027(13) 0.0114(14) -0.0035(14)
C12 0.047(2) 0.044(2) 0.049(2) 0.0080(18) 0.0068(18) 0.0004(17)
C13 0.060(3) 0.064(3) 0.055(3) 0.015(2) 0.019(2) -0.005(2)
C14 0.062(3) 0.0306(18) 0.047(2) 0.0070(16) 0.0102(19) -0.0088(17)
C15 0.058(3) 0.059(3) 0.060(3) 0.027(2) 0.016(2) -0.005(2)
C16 0.0370(18) 0.0319(17) 0.0316(16) -0.0001(13) 0.0134(14) -0.0019(14)
C17 0.052(2) 0.046(2) 0.045(2) 0.0072(17) 0.0206(18) -0.0095(18)
C18 0.081(4) 0.075(3) 0.050(3) 0.012(2) 0.034(2) -0.004(3)
C19 0.0320(19) 0.079(3) 0.052(2) 0.016(2) 0.0121(17) -0.004(2)
C20 0.067(3) 0.124(6) 0.066(3) 0.026(3) 0.024(3) 0.038(4)
C21 0.0372(18) 0.0324(17) 0.0355(17) 0.0029(13) 0.0150(14) 0.0015(14)
C22 0.0336(17) 0.0370(18) 0.0355(17) 0.0079(14) 0.0153(14) 0.0031(14)
C23 0.0321(16) 0.0308(16) 0.0312(15) 0.0104(13) 0.0116(13) 0.0091(13)
C24 0.0335(17) 0.0298(16) 0.0351(17) 0.0040(13) 0.0103(14) 0.0027(13)
C25 0.0365(18) 0.0329(17) 0.0388(18) 0.0053(14) 0.0171(15) 0.0022(14)
C26 0.0307(16) 0.0321(16) 0.0308(15) 0.0081(13) 0.0097(13) 0.0067(13)
C27 0.044(2) 0.0348(18) 0.0429(19) 0.0054(15) 0.0201(16) 0.0026(15)
C28 0.046(2) 0.0373(19) 0.0417(19) 0.0066(15) 0.0235(16) 0.0029(15)
C29 0.049(2) 0.0304(17) 0.0411(19) 0.0034(14) 0.0236(16) 0.0013(15)
C30 0.048(2) 0.0335(18) 0.0388(18) 0.0075(14) 0.0234(16) 0.0023(15)

loop_
_atom_type_symbol
_atom_type_description
_atom_type_scat_dispersion_real
_atom_type_scat_dispersion_imag
_atom_type_scat_source
C C 0.0033 0.0016 'International Tables Vol C Tables 4.2.6.8 and 6.1.1.4'
H H 0.0000 0.0000 'International Tables Vol C Tables 4.2.6.8 and 6.1.1.4'
N N 0.0061 0.0033 'International Tables Vol C Tables 4.2.6.8 and 6.1.1.4'
O O 0.0106 0.0060 'International Tables Vol C Tables 4.2.6.8 and 6.1.1.4'
S S 0.1246 0.1234 'International Tables Vol C Tables 4.2.6.8 and 6.1.1.4'
Zn Zn 0.2839 1.4301 'International Tables Vol C Tables 4.2.6.8 and 6.1.1.4'

loop_
_geom_angle_atom_site_label_1
_geom_angle_atom_site_label_2
_geom_angle_atom_site_label_3
_geom_angle
_geom_angle_site_symmetry_1
_geom_angle_site_symmetry_3
_geom_angle_publ_flag
N5 Zn1 S1 111.72(9) . . ?
N5 Zn1 S3 114.38(9) . . ?
S1 Zn1 S3 133.77(4) . . ?
N5 Zn1 S2 97.39(9) . . ?
S1 Zn1 S2 73.34(3) . . ?
S3 Zn1 S2 103.54(4) . . ?
N5 Zn1 S4 97.83(9) . . ?
S1 Zn1 S4 98.40(4) . . ?
S3 Zn1 S4 72.41(4) . . ?
S2 Zn1 S4 164.54(3) . . ?
N6 Zn2 S7 109.42(9) . . ?
N6 Zn2 S5 105.78(9) . . ?
S7 Zn2 S5 144.78(4) . . ?
N6 Zn2 S6 102.48(9) . . ?
S7 Zn2 S6 97.17(5) . . ?
S5 Zn2 S6 73.60(4) . . ?
N6 Zn2 S8 99.84(9) . . ?
S7 Zn2 S8 73.06(4) . . ?
S5 Zn2 S8 102.47(4) . . ?
S6 Zn2 S8 157.56(4) . . ?
C1 S1 Zn1 88.42(12) . . ?
C1 S2 Zn1 81.24(11) . . ?
C6 S3 Zn1 88.58(12) . . ?
C6 S4 Zn1 81.10(12) . . ?
C11 S5 Zn2 85.85(12) . . ?
C11 S6 Zn2 83.13(13) . . ?
C16 S7 Zn2 87.02(13) . . ?
C16 S8 Zn2 82.82(13) . . ?
C1 N1 C2 121.8(3) . . ?
C1 N1 C4 121.8(3) . . ?
C2 N1 C4 116.4(3) . . ?
C6 N2 C7 120.5(3) . . ?
C6 N2 C9 121.9(3) . . ?
C7 N2 C9 117.6(3) . . ?
C11 N3 C14 122.5(3) . . ?
C11 N3 C12 119.5(3) . . ?
C14 N3 C12 117.9(3) . . ?
C16 N4 C17 121.4(3) . . ?
C16 N4 C19 121.1(3) . . ?
C17 N4 C19 117.5(3) . . ?
C25 N5 C21 118.0(3) . . ?
C25 N5 Zn1 121.7(2) . . ?
C21 N5 Zn1 120.3(2) . . ?
C28 N6 C29 117.7(3) . . ?
C28 N6 Zn2 121.8(2) . . ?
C29 N6 Zn2 120.5(2) . . ?
N1 C1 S2 122.4(3) . . ?
N1 C1 S1 120.6(3) . . ?
S2 C1 S1 117.00(19) . . ?
N1 C2 C3 113.1(3) . . ?
O1 C3 C2 113.6(4) . . ?
N1 C4 C5 111.9(3) . . ?
N2 C6 S4 121.2(3) . . ?
N2 C6 S3 121.3(3) . . ?
S4 C6 S3 117.55(19) . . ?
N2 C7 C8 112.2(3) . . ?
O2 C8 C7 112.0(4) . . ?
N2 C9 C10 113.7(3) . . ?
N3 C11 S5 120.5(3) . . ?
N3 C11 S6 122.0(3) . . ?
S5 C11 S6 117.4(2) . . ?
C13 C12 N3 108.1(4) . . ?
O3 C13 C12 110.2(4) . . ?
N3 C14 C15 112.1(4) . . ?
N4 C16 S8 122.7(3) . . ?
N4 C16 S7 120.2(3) . . ?
S8 C16 S7 117.1(2) . . ?
N4 C17 C18 114.6(4) . . ?
O4 C18 C17 111.9(5) . . ?
N4 C19 C20 113.2(4) . . ?
N5 C21 C22 122.7(3) . . ?
C23 C22 C21 119.5(3) . . ?
C22 C23 C24 117.3(3) . . ?
C22 C23 C26 121.1(3) . . ?
C24 C23 C26 121.6(3) . . ?
C25 C24 C23 119.7(3) . . ?
N5 C25 C24 122.8(3) . . ?
C30 C26 C27 117.3(3) . . ?
C30 C26 C23 120.9(3) . . ?
C27 C26 C23 121.8(3) . . ?
C28 C27 C26 119.1(3) . . ?
N6 C28 C27 123.5(3) . . ?
N6 C29 C30 122.7(3) . . ?
C26 C30 C29 119.8(3) . . ?

loop_
_geom_bond_atom_site_label_1
_geom_bond_atom_site_label_2
_geom_bond_distance
_geom_bond_site_symmetry_2
_geom_bond_publ_flag
Zn1 N5 2.065(3) . ?
Zn1 S1 2.3397(12) . ?
Zn1 S3 2.3609(11) . ?
Zn1 S2 2.5770(15) . ?
Zn1 S4 2.6056(16) . ?
Zn2 N6 2.082(3) . ?
Zn2 S7 2.3945(12) . ?
Zn2 S5 2.3941(13) . ?
Zn2 S6 2.4908(15) . ?
Zn2 S8 2.5342(16) . ?
S1 C1 1.731(3) . ?
S2 C1 1.720(3) . ?
S3 C6 1.724(3) . ?
S4 C6 1.714(3) . ?
S5 C11 1.720(4) . ?
S6 C11 1.705(4) . ?
S7 C16 1.726(4) . ?
S8 C16 1.716(4) . ?
O1 C3 1.406(5) . ?
O2 C8 1.407(5) . ?
O3 C13 1.450(6) . ?
O4 C18 1.327(7) . ?
N1 C1 1.328(4) . ?
N1 C2 1.476(4) . ?
N1 C4 1.478(4) . ?
N2 C6 1.345(4) . ?
N2 C7 1.475(5) . ?
N2 C9 1.469(5) . ?
N3 C11 1.333(5) . ?
N3 C14 1.464(5) . ?
N3 C12 1.455(5) . ?
N4 C16 1.325(5) . ?
N4 C17 1.471(5) . ?
N4 C19 1.474(5) . ?
N5 C25 1.339(5) . ?
N5 C21 1.338(4) . ?
N6 C28 1.328(5) . ?
N6 C29 1.340(5) . ?
C2 C3 1.513(5) . ?
C4 C5 1.520(6) . ?
C7 C8 1.513(6) . ?
C9 C10 1.508(6) . ?
C12 C13 1.459(7) . ?
C14 C15 1.521(7) . ?
C17 C18 1.494(6) . ?
C19 C20 1.507(8) . ?
C21 C22 1.384(5) . ?
C22 C23 1.391(5) . ?
C23 C24 1.393(5) . ?
C23 C26 1.483(5) . ?
C24 C25 1.375(5) . ?
C26 C30 1.397(5) . ?
C26 C27 1.388(5) . ?
C27 C28 1.383(5) . ?
C29 C30 1.375(5) . ?
